data_7004006
loop_
_publ_author_name
'Panneerselvam, Arunkumar'
'Nguyen, Chinh Q.'
'Waters, John'
'Malik, Mohammad A.'
'O'Brien, Paul'
'Raftery, James'
'Helliwell, Madeleine'

_publ_section_title
;
 Ligand influence on the formation of P/Se semiconductor materials from
 metal--organic complexes
;
_journal_issue 33
_journal_name_full 'Dalton Transactions'
_journal_page_first 4499
_journal_page_last 4506
_journal_paper_doi 10.1039/b802012d
_journal_year 2008
_chemical_formula_sum 'C24 H56 N2 Ni O0.31 P4 Se4'
_chemical_formula_weight 876.18
_chemical_name_systematic
;
?
;
_space_group_IT_number 15
_symmetry_cell_setting monoclinic
_symmetry_space_group_name_Hall '-C 2yc'
_symmetry_space_group_name_H-M 'C 1 2/c 1'
_atom_sites_solution_hydrogens geom
_atom_sites_solution_primary direct
_atom_sites_solution_secondary difmap
_audit_creation_method SHELXL-97
_cell_angle_alpha 90.00
_cell_angle_beta 112.961(5)
_cell_angle_gamma 90.00
_cell_formula_units_Z 4
_cell_length_a 13.254(4)
_cell_length_b 21.293(4)
_cell_length_c 13.585(3)
_cell_measurement_reflns_used 2161
_cell_measurement_temperature 100(2)
_cell_measurement_theta_max 27.4735
_cell_measurement_theta_min 2.5125
_cell_volume 3530.2(15)
_computing_cell_refinement 'Bruker SMART'
_computing_data_collection 'Bruker SMART'
_computing_data_reduction 'Bruker SAINT'
_computing_molecular_graphics 'Bruker SHELXTL'
_computing_publication_material 'Bruker SHELXTL'
_computing_structure_refinement 'SHELXL-97 (Sheldrick, 1997)'
_computing_structure_solution 'SHELXS-97 (Sheldrick, 1990)'
_diffrn_ambient_temperature 100(2)
_diffrn_measured_fraction_theta_full 1.000
_diffrn_measured_fraction_theta_max 0.941
_diffrn_measurement_device_type 'CCD area detector'
_diffrn_measurement_method 'phi and omega scans'
_diffrn_radiation_monochromator graphite
_diffrn_radiation_source 'fine-focus sealed tube'
_diffrn_radiation_type MoK\a
_diffrn_radiation_wavelength 0.71073
_diffrn_reflns_av_R_equivalents 0.0444
_diffrn_reflns_av_sigmaI/netI 0.0599
_diffrn_reflns_limit_h_max 17
_diffrn_reflns_limit_h_min -13
_diffrn_reflns_limit_k_max 21
_diffrn_reflns_limit_k_min -28
_diffrn_reflns_limit_l_max 16
_diffrn_reflns_limit_l_min -17
_diffrn_reflns_number 11098
_diffrn_reflns_theta_full 25.00
_diffrn_reflns_theta_max 28.35
_diffrn_reflns_theta_min 1.91
_exptl_absorpt_coefficient_mu 4.873
_exptl_absorpt_correction_T_max 0.8676
_exptl_absorpt_correction_T_min 0.4423
_exptl_absorpt_correction_type multi-scan
_exptl_absorpt_process_details SADABS
_exptl_crystal_colour green
_exptl_crystal_density_diffrn 1.649
_exptl_crystal_density_method 'not measured'
_exptl_crystal_description plate
_exptl_crystal_F_000 1762
_exptl_crystal_size_max 0.20
_exptl_crystal_size_mid 0.20
_exptl_crystal_size_min 0.03
_refine_diff_density_max 0.667
_refine_diff_density_min -0.469
_refine_diff_density_rms 0.110
_refine_ls_extinction_method none
_refine_ls_goodness_of_fit_ref 0.984
_refine_ls_hydrogen_treatment constr
_refine_ls_matrix_type full
_refine_ls_number_parameters 170
_refine_ls_number_reflns 4153
_refine_ls_number_restraints 0
_refine_ls_restrained_S_all 0.984
_refine_ls_R_factor_all 0.0577
_refine_ls_R_factor_gt 0.0356
_refine_ls_shift/su_max 0.001
_refine_ls_shift/su_mean 0.000
_refine_ls_structure_factor_coef Fsqd
_refine_ls_weighting_details 'calc w=1/[\s^2^(Fo^2^)+(0.0257P)^2^+0.0000P] where P=(Fo^2^+2Fc^2^)/3'
_refine_ls_weighting_scheme calc
_refine_ls_wR_factor_gt 0.0680
_refine_ls_wR_factor_ref 0.0747
_reflns_number_gt 3077
_reflns_number_total 4153
_reflns_threshold_expression >2sigma(I)
_cod_data_source_file b802012d.txt
_cod_data_source_block s1892na
_cod_depositor_comments
;
The following automatic conversions were performed:
'_symmetry_cell_setting' value 'Monoclinic' changed to 'monoclinic'
according to '/home/saulius/struct/CIF-dictionaries/cif_core.dic'
dictionary named 'cif_core.dic' version 2.4.1 from 2010-06-29.

Automatic conversion script
Id: cif_fix_enum 1527 2010-12-29 10:47:43Z saulius 
;
_cod_original_cell_volume 3530.2(13)
_cod_original_sg_symbol_H-M C2/c
_cod_database_code 7004006

loop_
_symmetry_equiv_pos_as_xyz
'x, y, z'
'-x, y, -z+1/2'
'x+1/2, y+1/2, z'
'-x+1/2, y+1/2, -z+1/2'
'-x, -y, -z'
'x, -y, z-1/2'
'-x+1/2, -y+1/2, -z'
'x+1/2, -y+1/2, z-1/2'

loop_
_atom_site_label
_atom_site_type_symbol
_atom_site_fract_x
_atom_site_fract_y
_atom_site_fract_z
_atom_site_U_iso_or_equiv
_atom_site_adp_type
_atom_site_occupancy
_atom_site_symmetry_multiplicity
_atom_site_calc_flag
_atom_site_refinement_flags
_atom_site_disorder_assembly
_atom_site_disorder_group
O1 O 1.0000 0.4181(5) 0.2500 0.040(5) Uiso 0.316(10) 2 d SP . .
C1 C 0.0691(3) 0.35524(15) 0.0274(3) 0.0198(7) Uani 1 1 d . . .
H1 H 0.0054 0.3372 0.0399 0.024 Uiso 1 1 calc R . .
C2 C 0.0651(3) 0.32781(16) -0.0782(2) 0.0252(8) Uani 1 1 d . . .
H2A H -0.0032 0.3407 -0.1364 0.038 Uiso 1 1 calc R . .
H2B H 0.0680 0.2819 -0.0734 0.038 Uiso 1 1 calc R . .
H2C H 0.1277 0.3433 -0.0923 0.038 Uiso 1 1 calc R . .
C3 C 0.0532(3) 0.42645(15) 0.0196(3) 0.0303(9) Uani 1 1 d . . .
H3A H 0.1124 0.4459 0.0042 0.045 Uiso 1 1 calc R . .
H3B H 0.0543 0.4427 0.0875 0.045 Uiso 1 1 calc R . .
H3C H -0.0174 0.4364 -0.0379 0.045 Uiso 1 1 calc R . .
C4 C 0.1884(3) 0.24820(13) 0.1500(3) 0.0176(7) Uani 1 1 d . . .
H4 H 0.1868 0.2307 0.0810 0.021 Uiso 1 1 calc R . .
C5 C 0.2896(3) 0.22306(15) 0.2400(3) 0.0230(8) Uani 1 1 d . . .
H5A H 0.2919 0.2390 0.3085 0.035 Uiso 1 1 calc R . .
H5B H 0.3553 0.2368 0.2296 0.035 Uiso 1 1 calc R . .
H5C H 0.2870 0.1771 0.2401 0.035 Uiso 1 1 calc R . .
C6 C 0.0853(3) 0.22666(16) 0.1642(3) 0.0299(9) Uani 1 1 d . . .
H6A H 0.0864 0.1809 0.1715 0.045 Uiso 1 1 calc R . .
H6B H 0.0205 0.2393 0.1018 0.045 Uiso 1 1 calc R . .
H6C H 0.0826 0.2460 0.2286 0.045 Uiso 1 1 calc R . .
C7 C 0.7604(3) 0.40113(15) 0.0467(3) 0.0226(8) Uani 1 1 d . . .
H7 H 0.8345 0.4209 0.0700 0.027 Uiso 1 1 calc R . .
C8 C 0.6836(4) 0.43828(17) -0.0503(3) 0.0352(10) Uani 1 1 d . . .
H8A H 0.7074 0.4333 -0.1097 0.053 Uiso 1 1 calc R . .
H8B H 0.6859 0.4828 -0.0315 0.053 Uiso 1 1 calc R . .
H8C H 0.6086 0.4225 -0.0716 0.053 Uiso 1 1 calc R . .
C9 C 0.7716(3) 0.33331(16) 0.0159(3) 0.0250(8) Uani 1 1 d . . .
H9A H 0.6994 0.3131 -0.0111 0.037 Uiso 1 1 calc R . .
H9B H 0.8212 0.3105 0.0789 0.037 Uiso 1 1 calc R . .
H9C H 0.8013 0.3328 -0.0398 0.037 Uiso 1 1 calc R . .
C10 C 0.7211(3) 0.48406(15) 0.2067(3) 0.0297(9) Uani 1 1 d . . .
H10 H 0.7297 0.4811 0.2830 0.036 Uiso 1 1 calc R . .
C11 C 0.6151(4) 0.52037(18) 0.1491(3) 0.0523(14) Uani 1 1 d . . .
H11A H 0.6194 0.5612 0.1839 0.078 Uiso 1 1 calc R . .
H11B H 0.5532 0.4964 0.1522 0.078 Uiso 1 1 calc R . .
H11C H 0.6045 0.5268 0.0743 0.078 Uiso 1 1 calc R . .
C12 C 0.8224(4) 0.51946(17) 0.2082(3) 0.0481(13) Uani 1 1 d . . .
H12A H 0.8128 0.5300 0.1348 0.072 Uiso 1 1 calc R . .
H12B H 0.8874 0.4929 0.2407 0.072 Uiso 1 1 calc R . .
H12C H 0.8318 0.5581 0.2500 0.072 Uiso 1 1 calc R . .
N1 N 0.1835(2) 0.36440(11) 0.2471(2) 0.0183(6) Uani 1 1 d . . .
Ni1 Ni 0.5000 0.36312(3) 0.2500 0.01605(14) Uani 1 2 d S . .
P1 P 0.19212(7) 0.33372(4) 0.14271(6) 0.01453(18) Uani 1 1 d . . .
P2 P 0.72116(8) 0.40247(4) 0.16140(6) 0.0176(2) Uani 1 1 d . . .
Se1 Se 0.33014(3) 0.364874(15) 0.10301(2) 0.01738(9) Uani 1 1 d . . .
Se2 Se 0.55694(3) 0.361604(16) 0.10661(3) 0.02045(10) Uani 1 1 d . . .

loop_
_atom_site_aniso_label
_atom_site_aniso_U_11
_atom_site_aniso_U_22
_atom_site_aniso_U_33
_atom_site_aniso_U_23
_atom_site_aniso_U_13
_atom_site_aniso_U_12
C1 0.0200(19) 0.0219(18) 0.0152(16) 0.0034(13) 0.0044(15) 0.0032(15)
C2 0.030(2) 0.0218(19) 0.0143(17) -0.0023(14) -0.0016(16) 0.0011(16)
C3 0.039(3) 0.0227(19) 0.0206(19) 0.0028(15) 0.0027(18) 0.0123(17)
C4 0.026(2) 0.0102(15) 0.0154(16) -0.0051(12) 0.0062(15) 0.0007(14)
C5 0.034(2) 0.0141(17) 0.0211(18) 0.0014(13) 0.0111(17) 0.0028(16)
C6 0.036(2) 0.0161(18) 0.039(2) -0.0039(16) 0.016(2) -0.0071(17)
C7 0.031(2) 0.0219(18) 0.0173(17) -0.0012(14) 0.0117(16) -0.0086(16)
C8 0.061(3) 0.029(2) 0.0155(18) 0.0027(15) 0.015(2) -0.004(2)
C9 0.026(2) 0.030(2) 0.0244(19) -0.0045(15) 0.0159(17) -0.0021(17)
C10 0.057(3) 0.0132(18) 0.0119(17) -0.0008(13) 0.0060(18) 0.0058(18)
C11 0.089(4) 0.023(2) 0.024(2) -0.0028(17) 0.000(2) 0.031(2)
C12 0.094(4) 0.020(2) 0.026(2) -0.0057(16) 0.019(3) -0.023(2)
N1 0.0253(17) 0.0153(14) 0.0135(13) -0.0001(11) 0.0069(13) 0.0013(13)
Ni1 0.0209(3) 0.0172(3) 0.0088(3) 0.000 0.0045(3) 0.000
P1 0.0193(5) 0.0111(4) 0.0115(4) -0.0011(3) 0.0043(4) 0.0011(4)
P2 0.0289(5) 0.0121(4) 0.0115(4) 0.0009(3) 0.0076(4) 0.0003(4)
Se1 0.02054(19) 0.01985(18) 0.00997(16) 0.00011(13) 0.00402(14) -0.00227(15)
Se2 0.0226(2) 0.0277(2) 0.01027(16) 0.00049(14) 0.00562(14) 0.00309(16)

loop_
_atom_type_symbol
_atom_type_description
_atom_type_scat_dispersion_real
_atom_type_scat_dispersion_imag
_atom_type_scat_source
C C 0.0033 0.0016 'International Tables Vol C Tables 4.2.6.8 and 6.1.1.4'
H H 0.0000 0.0000 'International Tables Vol C Tables 4.2.6.8 and 6.1.1.4'
N N 0.0061 0.0033 'International Tables Vol C Tables 4.2.6.8 and 6.1.1.4'
P P 0.1023 0.0942 'International Tables Vol C Tables 4.2.6.8 and 6.1.1.4'
Ni Ni 0.3393 1.1124 'International Tables Vol C Tables 4.2.6.8 and 6.1.1.4'
Se Se -0.0929 2.2259 'International Tables Vol C Tables 4.2.6.8 and 6.1.1.4'
O O 0.0106 0.0060 'International Tables Vol C Tables 4.2.6.8 and 6.1.1.4'

loop_
_geom_angle_atom_site_label_1
_geom_angle_atom_site_label_2
_geom_angle_atom_site_label_3
_geom_angle
_geom_angle_site_symmetry_1
_geom_angle_site_symmetry_3
_geom_angle_publ_flag
C3 C1 C2 111.1(3) . . ?
C3 C1 P1 111.2(2) . . ?
C2 C1 P1 113.7(2) . . ?
C3 C1 H1 106.8 . . ?
C2 C1 H1 106.8 . . ?
P1 C1 H1 106.8 . . ?
C1 C2 H2A 109.5 . . ?
C1 C2 H2B 109.5 . . ?
H2A C2 H2B 109.5 . . ?
C1 C2 H2C 109.5 . . ?
H2A C2 H2C 109.5 . . ?
H2B C2 H2C 109.5 . . ?
C1 C3 H3A 109.5 . . ?
C1 C3 H3B 109.5 . . ?
H3A C3 H3B 109.5 . . ?
C1 C3 H3C 109.5 . . ?
H3A C3 H3C 109.5 . . ?
H3B C3 H3C 109.5 . . ?
C5 C4 C6 110.2(3) . . ?
C5 C4 P1 111.2(2) . . ?
C6 C4 P1 110.6(2) . . ?
C5 C4 H4 108.3 . . ?
C6 C4 H4 108.3 . . ?
P1 C4 H4 108.3 . . ?
C4 C5 H5A 109.5 . . ?
C4 C5 H5B 109.5 . . ?
H5A C5 H5B 109.5 . . ?
C4 C5 H5C 109.5 . . ?
H5A C5 H5C 109.5 . . ?
H5B C5 H5C 109.5 . . ?
C4 C6 H6A 109.5 . . ?
C4 C6 H6B 109.5 . . ?
H6A C6 H6B 109.5 . . ?
C4 C6 H6C 109.5 . . ?
H6A C6 H6C 109.5 . . ?
H6B C6 H6C 109.5 . . ?
C9 C7 C8 110.8(3) . . ?
C9 C7 P2 109.8(2) . . ?
C8 C7 P2 114.3(3) . . ?
C9 C7 H7 107.2 . . ?
C8 C7 H7 107.2 . . ?
P2 C7 H7 107.2 . . ?
C7 C8 H8A 109.5 . . ?
C7 C8 H8B 109.5 . . ?
H8A C8 H8B 109.5 . . ?
C7 C8 H8C 109.5 . . ?
H8A C8 H8C 109.5 . . ?
H8B C8 H8C 109.5 . . ?
C7 C9 H9A 109.5 . . ?
C7 C9 H9B 109.5 . . ?
H9A C9 H9B 109.5 . . ?
C7 C9 H9C 109.5 . . ?
H9A C9 H9C 109.5 . . ?
H9B C9 H9C 109.5 . . ?
C11 C10 C12 112.6(3) . . ?
C11 C10 P2 115.3(3) . . ?
C12 C10 P2 110.7(3) . . ?
C11 C10 H10 105.8 . . ?
C12 C10 H10 105.8 . . ?
P2 C10 H10 105.8 . . ?
C10 C11 H11A 109.5 . . ?
C10 C11 H11B 109.5 . . ?
H11A C11 H11B 109.5 . . ?
C10 C11 H11C 109.5 . . ?
H11A C11 H11C 109.5 . . ?
H11B C11 H11C 109.5 . . ?
C10 C12 H12A 109.5 . . ?
C10 C12 H12B 109.5 . . ?
H12A C12 H12B 109.5 . . ?
C10 C12 H12C 109.5 . . ?
H12A C12 H12C 109.5 . . ?
H12B C12 H12C 109.5 . . ?
P2 N1 P1 125.73(19) 2_655 . ?
Se2 Ni1 Se2 178.42(3) . 2_655 ?
Se2 Ni1 Se1 101.14(2) . 2_655 ?
Se2 Ni1 Se1 78.89(2) 2_655 2_655 ?
Se2 Ni1 Se1 78.88(2) . . ?
Se2 Ni1 Se1 101.14(2) 2_655 . ?
Se1 Ni1 Se1 178.18(3) 2_655 . ?
N1 P1 C1 107.93(15) . . ?
N1 P1 C4 110.23(14) . . ?
C1 P1 C4 105.25(15) . . ?
N1 P1 Se1 116.50(11) . . ?
C1 P1 Se1 105.31(11) . . ?
C4 P1 Se1 110.85(11) . . ?
N1 P2 C7 104.66(16) 2_655 . ?
N1 P2 C10 108.68(15) 2_655 . ?
C7 P2 C10 109.69(15) . . ?
N1 P2 Se2 116.18(10) 2_655 . ?
C7 P2 Se2 106.28(12) . . ?
C10 P2 Se2 111.02(14) . . ?
P1 Se1 Ni1 113.47(3) . . ?
P2 Se2 Ni1 108.15(3) . . ?

loop_
_geom_bond_atom_site_label_1
_geom_bond_atom_site_label_2
_geom_bond_distance
_geom_bond_site_symmetry_2
_geom_bond_publ_flag
C1 C3 1.529(4) . ?
C1 C2 1.530(4) . ?
C1 P1 1.825(3) . ?
C1 H1 1.0000 . ?
C2 H2A 0.9800 . ?
C2 H2B 0.9800 . ?
C2 H2C 0.9800 . ?
C3 H3A 0.9800 . ?
C3 H3B 0.9800 . ?
C3 H3C 0.9800 . ?
C4 C5 1.517(5) . ?
C4 C6 1.525(5) . ?
C4 P1 1.825(3) . ?
C4 H4 1.0000 . ?
C5 H5A 0.9800 . ?
C5 H5B 0.9800 . ?
C5 H5C 0.9800 . ?
C6 H6A 0.9800 . ?
C6 H6B 0.9800 . ?
C6 H6C 0.9800 . ?
C7 C9 1.527(4) . ?
C7 C8 1.533(5) . ?
C7 P2 1.825(3) . ?
C7 H7 1.0000 . ?
C8 H8A 0.9800 . ?
C8 H8B 0.9800 . ?
C8 H8C 0.9800 . ?
C9 H9A 0.9800 . ?
C9 H9B 0.9800 . ?
C9 H9C 0.9800 . ?
C10 C11 1.525(6) . ?
C10 C12 1.533(6) . ?
C10 P2 1.843(3) . ?
C10 H10 1.0000 . ?
C11 H11A 0.9800 . ?
C11 H11B 0.9800 . ?
C11 H11C 0.9800 . ?
C12 H12A 0.9800 . ?
C12 H12B 0.9800 . ?
C12 H12C 0.9800 . ?
N1 P2 1.605(3) 2_655 ?
N1 P1 1.605(3) . ?
Ni1 Se2 2.3477(5) . ?
Ni1 Se2 2.3478(5) 2_655 ?
Ni1 Se1 2.3558(6) 2_655 ?
Ni1 Se1 2.3558(6) . ?
P1 Se1 2.2017(10) . ?
P2 N1 1.604(3) 2_655 ?
P2 Se2 2.1875(11) . ?

loop_
_geom_torsion_atom_site_label_1
_geom_torsion_atom_site_label_2
_geom_torsion_atom_site_label_3
_geom_torsion_atom_site_label_4
_geom_torsion
_geom_torsion_site_symmetry_1
_geom_torsion_site_symmetry_2
_geom_torsion_site_symmetry_3
_geom_torsion_site_symmetry_4
_geom_torsion_publ_flag
P2 N1 P1 C1 -133.2(2) 2_655 . . . ?
P2 N1 P1 C4 112.4(2) 2_655 . . . ?
P2 N1 P1 Se1 -15.1(2) 2_655 . . . ?
C3 C1 P1 N1 55.0(3) . . . . ?
C2 C1 P1 N1 -178.8(2) . . . . ?
C3 C1 P1 C4 172.7(2) . . . . ?
C2 C1 P1 C4 -61.1(3) . . . . ?
C3 C1 P1 Se1 -70.1(2) . . . . ?
C2 C1 P1 Se1 56.1(2) . . . . ?
C5 C4 P1 N1 -66.5(3) . . . . ?
C6 C4 P1 N1 56.3(3) . . . . ?
C5 C4 P1 C1 177.3(2) . . . . ?
C6 C4 P1 C1 -59.9(3) . . . . ?
C5 C4 P1 Se1 64.0(2) . . . . ?
C6 C4 P1 Se1 -173.3(2) . . . . ?
C9 C7 P2 N1 58.0(3) . . . 2_655 ?
C8 C7 P2 N1 -176.8(2) . . . 2_655 ?
C9 C7 P2 C10 174.4(3) . . . . ?
C8 C7 P2 C10 -60.3(3) . . . . ?
C9 C7 P2 Se2 -65.5(3) . . . . ?
C8 C7 P2 Se2 59.7(3) . . . . ?
C11 C10 P2 N1 -160.2(3) . . . 2_655 ?
C12 C10 P2 N1 70.5(3) . . . 2_655 ?
C11 C10 P2 C7 85.9(3) . . . . ?
C12 C10 P2 C7 -43.4(3) . . . . ?
C11 C10 P2 Se2 -31.3(3) . . . . ?
C12 C10 P2 Se2 -160.6(2) . . . . ?
N1 P1 Se1 Ni1 48.31(12) . . . . ?
C1 P1 Se1 Ni1 167.86(11) . . . . ?
C4 P1 Se1 Ni1 -78.80(12) . . . . ?
Se2 Ni1 Se1 P1 159.42(3) . . . . ?
Se2 Ni1 Se1 P1 -18.97(4) 2_655 . . . ?
Se1 Ni1 Se1 P1 -109.63(3) 2_655 . . . ?
N1 P2 Se2 Ni1 64.85(11) 2_655 . . . ?
C7 P2 Se2 Ni1 -179.22(11) . . . . ?
C10 P2 Se2 Ni1 -59.99(12) . . . . ?
Se2 Ni1 Se2 P2 -115.09(3) 2_655 . . . ?
Se1 Ni1 Se2 P2 -24.27(3) 2_655 . . . ?
Se1 Ni1 Se2 P2 153.88(3) . . . . ?
